data_1571329
loop_
_publ_author_name
'Liu, Shuang'
'Huang, Yuhang'
'Wan, Jingmeng'
'Zheng, Jia-Jia'
'Krishna, Rajamani'
'Li, Yi'
'Ge, Kai'
'Tang, Jie'
'Duan, Jingui'

_publ_section_title
;
 Fine-regulation of gradient gate-opening in nanoporous crystals for
 sieving separation of ternary C3 hydrocarbons.
;
_journal_issue 17
_journal_name_full 'Chemical science'
_journal_page_first 6583
_journal_page_last 6588
_journal_paper_doi 10.1039/d3sc05489f
_journal_volume 15
_journal_year 2024
_chemical_formula_sum 'C24 H20 Co F6 N8 Ti'
_chemical_formula_weight 641.31
_space_group_crystal_system monoclinic
_space_group_IT_number 14
_space_group_name_Hall '-P 2ybc'
_space_group_name_H-M_alt 'P 1 21/c 1'
_atom_sites_solution_hydrogens geom
_audit_block_doi 10.5517/ccdc.csd.cc2gpjtj
_audit_creation_method SHELXL-2018/3
_audit_update_record
;
2023-07-27 deposited with the CCDC.	2024-03-18 downloaded from the CCDC.
;
_cell_angle_alpha 90
_cell_angle_beta 115.987(8)
_cell_angle_gamma 90
_cell_formula_units_Z 4
_cell_length_a 13.667(8)
_cell_length_b 25.634(14)
_cell_length_c 12.720(7)
_cell_measurement_reflns_used 1853
_cell_measurement_temperature 296(2)
_cell_measurement_theta_max 18.558
_cell_measurement_theta_min 2.302
_cell_volume 4006(4)
_computing_structure_refinement 'SHELXL-2018/3 (Sheldrick, 2018)'
_diffrn_ambient_temperature 296(2)
_diffrn_measured_fraction_theta_full 0.998
_diffrn_measured_fraction_theta_max 0.998
_diffrn_measurement_device_type 'Bruker Smart CCD'
_diffrn_measurement_method 'phi and omega scans'
_diffrn_radiation_type MoK\a
_diffrn_radiation_wavelength 0.71073
_diffrn_reflns_av_R_equivalents 0.0950
_diffrn_reflns_av_unetI/netI 0.1010
_diffrn_reflns_Laue_measured_fraction_full 0.998
_diffrn_reflns_Laue_measured_fraction_max 0.998
_diffrn_reflns_limit_h_max 15
_diffrn_reflns_limit_h_min -16
_diffrn_reflns_limit_k_max 28
_diffrn_reflns_limit_k_min -30
_diffrn_reflns_limit_l_max 15
_diffrn_reflns_limit_l_min -15
_diffrn_reflns_number 29051
_diffrn_reflns_point_group_measured_fraction_full 0.998
_diffrn_reflns_point_group_measured_fraction_max 0.998
_diffrn_reflns_theta_full 25.099
_diffrn_reflns_theta_max 25.099
_diffrn_reflns_theta_min 1.589
_exptl_absorpt_coefficient_mu 0.661
_exptl_absorpt_correction_type none
_exptl_crystal_colour pink
_exptl_crystal_density_diffrn 1.063
_exptl_crystal_description block
_exptl_crystal_F_000 1292
_exptl_crystal_size_max 0.120
_exptl_crystal_size_mid 0.110
_exptl_crystal_size_min 0.102
_refine_diff_density_max 0.553
_refine_diff_density_min -0.416
_refine_diff_density_rms 0.078
_refine_ls_extinction_method none
_refine_ls_goodness_of_fit_ref 1.010
_refine_ls_hydrogen_treatment constr
_refine_ls_matrix_type full
_refine_ls_number_parameters 361
_refine_ls_number_reflns 7125
_refine_ls_number_restraints 585
_refine_ls_restrained_S_all 0.998
_refine_ls_R_factor_all 0.1160
_refine_ls_R_factor_gt 0.0591
_refine_ls_shift/su_max 0.001
_refine_ls_shift/su_mean 0.000
_refine_ls_structure_factor_coef Fsqd
_refine_ls_weighting_details 'w=1/[\s^2^(Fo^2^)+(0.0657P)^2^] where P=(Fo^2^+2Fc^2^)/3'
_refine_ls_weighting_scheme calc
_refine_ls_wR_factor_gt 0.1478
_refine_ls_wR_factor_ref 0.1635
_reflns_Friedel_coverage 0.000
_reflns_number_gt 3638
_reflns_number_total 7125
_reflns_threshold_expression 'I > 2\s(I)'
_cod_data_source_file d3sc05489f2.cif
_cod_data_source_block as_CCDC3
_cod_depositor_comments 'Adding full bibliography for 1571326--1571329.cif.'
_cod_original_sg_symbol_H-M 'P 21/c'
_cod_database_code 1571329
_shelx_shelxl_version_number 2018/3
_shelx_space_group_comment
;
The symmetry employed for this shelxl refinement is uniquely defined
by the following loop, which should always be used as a source of
symmetry information in preference to the above space-group names.
They are only intended as comments.
;
_shelx_estimated_absorpt_t_min 0.925
_shelx_estimated_absorpt_t_max 0.936
_platon_squeeze_void_probe_radius 1.20

loop_
_space_group_symop_operation_xyz
'x, y, z'
'-x, y+1/2, -z+1/2'
'-x, -y, -z'
'x, -y-1/2, z-1/2'

loop_
_atom_site_label
_atom_site_type_symbol
_atom_site_fract_x
_atom_site_fract_y
_atom_site_fract_z
_atom_site_U_iso_or_equiv
_atom_site_adp_type
_atom_site_occupancy
_atom_site_site_symmetry_order
_atom_site_calc_flag
_atom_site_refinement_flags_posn
_atom_site_refinement_flags_adp
_atom_site_refinement_flags_occupancy
_atom_site_disorder_assembly
_atom_site_disorder_group
C1 C 0.1689(5) 0.6947(2) 0.9648(5) 0.0709(19) Uani 1 1 d . U . . .
H1 H 0.196225 0.725828 1.004508 0.085 Uiso 1 1 calc R U . . .
C2 C 0.1877(5) 0.6478(2) 1.0140(5) 0.073(2) Uani 1 1 d . U . . .
H2 H 0.229064 0.640515 1.092875 0.088 Uiso 1 1 calc R U . . .
C3 C 0.0871(4) 0.64072(19) 0.8315(4) 0.0419(13) Uani 1 1 d . U . . .
H3 H 0.044895 0.626028 0.758612 0.050 Uiso 1 1 calc R U . . .
C4 C 0.1551(6) 0.5334(2) 1.0396(6) 0.088(2) Uani 1 1 d . U . . .
H4 H 0.182473 0.552800 1.108289 0.105 Uiso 1 1 calc R U . . .
C5 C 0.1285(5) 0.55720(19) 0.9390(5) 0.0482(14) Uani 1 1 d . U . . .
C6 C 0.0982(7) 0.5265(2) 0.8406(6) 0.103(3) Uani 1 1 d . U . . .
H6 H 0.088897 0.541474 0.770154 0.123 Uiso 1 1 calc R U . . .
C7 C -0.1875(4) 0.7504(2) 0.7227(4) 0.0407(12) Uani 1 1 d . U . . .
H7 H -0.172188 0.781769 0.763562 0.049 Uiso 1 1 calc R U . . .
C8 C -0.1743(4) 0.6830(2) 0.6328(5) 0.0458(14) Uani 1 1 d . U . . .
H8 H -0.146984 0.658584 0.598438 0.055 Uiso 1 1 calc R U . . .
C9 C -0.2711(4) 0.6794(2) 0.6353(5) 0.0490(14) Uani 1 1 d . U . . .
H9 H -0.321793 0.652682 0.604438 0.059 Uiso 1 1 calc R U . . .
C10 C -0.4714(4) 0.7173(2) 0.6472(5) 0.0637(18) Uani 1 1 d . U . . .
H10 H -0.480823 0.693873 0.587617 0.076 Uiso 1 1 calc R U . . .
C11 C -0.3705(4) 0.7369(2) 0.7152(5) 0.0405(13) Uani 1 1 d . U . . .
C12 C -0.3573(5) 0.7708(3) 0.8050(6) 0.074(2) Uani 1 1 d . U . . .
H12 H -0.288524 0.783765 0.853079 0.088 Uiso 1 1 calc R U . . .
C13 C -0.0346(4) 0.86438(19) 0.6400(5) 0.0443(14) Uani 1 1 d . U . . .
H13 H -0.007094 0.876173 0.716819 0.053 Uiso 1 1 calc R U . . .
C14 C -0.0764(5) 0.8166(2) 0.4923(5) 0.0618(17) Uani 1 1 d . U . . .
H14 H -0.085033 0.787432 0.445571 0.074 Uiso 1 1 calc R U . . .
C15 C -0.1098(5) 0.8643(2) 0.4524(5) 0.0666(18) Uani 1 1 d . U . . .
H15 H -0.143415 0.874449 0.374317 0.080 Uiso 1 1 calc R U . . .
C16 C -0.1050(5) 0.9506(2) 0.5498(5) 0.0496(14) Uani 1 1 d . U . . .
C17 C -0.1432(6) 0.9801(2) 0.4553(5) 0.085(2) Uani 1 1 d . U . . .
H17 H -0.162755 0.964524 0.382871 0.102 Uiso 1 1 calc R U . . .
C18 C 0.2678(4) 0.75435(19) 0.7437(4) 0.0388(12) Uani 1 1 d . U . . .
H18 H 0.253014 0.722736 0.703810 0.047 Uiso 1 1 calc R U . . .
C19 C 0.3524(4) 0.8257(2) 0.8322(4) 0.0439(13) Uani 1 1 d . U . . .
H19 H 0.403507 0.852140 0.864189 0.053 Uiso 1 1 calc R U . . .
C20 C 0.2512(4) 0.8224(2) 0.8290(4) 0.0443(13) Uani 1 1 d . U . . .
H20 H 0.222036 0.847168 0.860666 0.053 Uiso 1 1 calc R U . . .
C21 C 0.4385(4) 0.7321(2) 0.6664(5) 0.0660(18) Uani 1 1 d . U . . .
H21 H 0.369438 0.719350 0.618468 0.079 Uiso 1 1 calc R U . . .
C22 C 0.4534(4) 0.76550(19) 0.7563(4) 0.0397(13) Uani 1 1 d . U . . .
C23 C 0.5537(5) 0.7856(3) 0.8238(5) 0.0721(19) Uani 1 1 d . U . . .
H23 H 0.562885 0.809258 0.882796 0.087 Uiso 1 1 calc R U . . .
Co1 Co 0.03888(5) 0.75290(2) 0.72868(6) 0.02923(19) Uani 1 1 d . U . . .
F1 F 0.0353(2) 0.79360(10) 1.0848(2) 0.0425(7) Uani 1 1 d . U . . .
F2 F 0.0401(2) 0.79820(10) 0.8730(2) 0.0412(7) Uani 1 1 d . U . . .
F3 F -0.1075(2) 0.84824(12) 0.9059(3) 0.0616(9) Uani 1 1 d . U . . .
F4 F 0.0591(3) 0.90062(11) 0.8965(2) 0.0585(9) Uani 1 1 d . U . . .
F5 F 0.0406(3) 0.89635(11) 1.0901(3) 0.0718(10) Uani 1 1 d . U . . .
F6 F 0.1941(2) 0.84058(12) 1.0645(3) 0.0624(9) Uani 1 1 d . U . . .
N1 N 0.1043(3) 0.69082(15) 0.8483(3) 0.0375(10) Uani 1 1 d . U . . .
N2 N 0.1359(4) 0.61279(15) 0.9290(3) 0.0430(11) Uani 1 1 d . U . . .
N3 N -0.1214(3) 0.72722(15) 0.6874(4) 0.0363(10) Uani 1 1 d . U . . .
N4 N -0.2803(3) 0.72307(16) 0.6924(4) 0.0388(10) Uani 1 1 d . U . . .
N5 N 0.1991(3) 0.77856(14) 0.7739(3) 0.0329(10) Uani 1 1 d . U . . .
N6 N 0.3614(3) 0.78059(16) 0.7771(4) 0.0411(11) Uani 1 1 d . U . . .
N7 N -0.0276(3) 0.81638(15) 0.6116(4) 0.0378(10) Uani 1 1 d . U . . .
N8 N -0.0860(3) 0.89520(15) 0.5461(3) 0.0408(11) Uani 1 1 d . U . . .
Ti1 Ti 0.04394(8) 0.84773(3) 0.98677(8) 0.0371(3) Uani 1 1 d . U . . .
C24 C -0.0820(7) 0.9744(2) 0.6536(6) 0.106(3) Uani 1 1 d . U . . .
H24 H -0.054616 0.954745 0.721873 0.127 Uiso 1 1 calc R U . . .

loop_
_atom_site_aniso_label
_atom_site_aniso_U_11
_atom_site_aniso_U_22
_atom_site_aniso_U_33
_atom_site_aniso_U_23
_atom_site_aniso_U_13
_atom_site_aniso_U_12
C1 0.106(5) 0.037(3) 0.044(4) -0.004(3) 0.009(4) -0.004(3)
C2 0.105(5) 0.034(3) 0.041(4) 0.000(3) -0.004(3) -0.008(3)
C3 0.060(4) 0.029(3) 0.033(3) -0.002(2) 0.017(3) -0.007(3)
C4 0.131(6) 0.040(4) 0.049(4) 0.001(3) 0.000(4) -0.020(4)
C5 0.078(4) 0.026(3) 0.036(3) -0.001(2) 0.021(3) -0.007(3)
C6 0.193(8) 0.042(4) 0.048(4) 0.000(3) 0.030(5) -0.022(4)
C7 0.041(3) 0.038(3) 0.045(3) -0.006(3) 0.021(3) -0.002(3)
C8 0.038(3) 0.046(3) 0.060(4) -0.009(3) 0.028(3) -0.001(3)
C9 0.036(3) 0.055(4) 0.061(4) -0.017(3) 0.025(3) -0.010(3)
C10 0.040(4) 0.082(4) 0.077(4) -0.038(4) 0.033(3) -0.008(3)
C11 0.032(3) 0.049(3) 0.050(3) -0.007(3) 0.027(3) 0.003(2)
C12 0.039(4) 0.108(5) 0.082(5) -0.042(4) 0.034(3) -0.011(3)
C13 0.065(4) 0.027(3) 0.042(3) 0.003(2) 0.025(3) 0.004(3)
C14 0.094(5) 0.041(4) 0.039(4) -0.006(3) 0.018(3) 0.019(3)
C15 0.108(5) 0.040(3) 0.034(3) -0.005(3) 0.015(3) 0.017(3)
C16 0.078(4) 0.031(3) 0.038(3) -0.001(2) 0.024(3) 0.010(3)
C17 0.135(6) 0.036(4) 0.045(4) -0.007(3) 0.003(4) 0.018(4)
C18 0.039(3) 0.034(3) 0.052(3) -0.002(3) 0.027(3) -0.006(3)
C19 0.043(3) 0.041(3) 0.055(3) -0.011(3) 0.028(3) -0.008(3)
C20 0.045(3) 0.046(3) 0.049(3) -0.007(3) 0.027(3) 0.000(3)
C21 0.035(3) 0.095(5) 0.074(4) -0.038(4) 0.029(3) -0.017(3)
C22 0.028(3) 0.050(3) 0.043(3) -0.005(3) 0.018(3) -0.007(3)
C23 0.048(4) 0.103(5) 0.073(4) -0.043(4) 0.034(3) -0.019(4)
Co1 0.0297(4) 0.0246(4) 0.0407(4) -0.0006(3) 0.0222(3) -0.0002(3)
F1 0.0537(19) 0.0339(16) 0.0520(19) 0.0085(14) 0.0344(16) 0.0001(14)
F2 0.0487(19) 0.0341(16) 0.0471(18) -0.0061(13) 0.0268(15) 0.0001(13)
F3 0.045(2) 0.073(2) 0.064(2) -0.0052(18) 0.0220(18) 0.0082(17)
F4 0.095(3) 0.0402(19) 0.0409(18) 0.0040(14) 0.0300(18) -0.0091(16)
F5 0.126(3) 0.0430(19) 0.059(2) -0.0103(16) 0.052(2) -0.0026(19)
F6 0.049(2) 0.072(2) 0.064(2) 0.0140(17) 0.0227(18) -0.0135(17)
N1 0.047(3) 0.032(2) 0.036(2) -0.0019(19) 0.020(2) 0.001(2)
N2 0.068(3) 0.026(2) 0.031(2) -0.0054(19) 0.018(2) -0.006(2)
N3 0.032(2) 0.031(2) 0.050(3) -0.006(2) 0.022(2) -0.0045(19)
N4 0.027(2) 0.044(3) 0.050(3) -0.008(2) 0.021(2) -0.008(2)
N5 0.029(2) 0.028(2) 0.047(3) -0.0018(19) 0.022(2) -0.0027(19)
N6 0.034(3) 0.047(3) 0.050(3) -0.007(2) 0.025(2) -0.004(2)
N7 0.044(3) 0.029(2) 0.042(3) -0.0086(19) 0.021(2) -0.002(2)
N8 0.058(3) 0.026(2) 0.037(3) -0.0001(19) 0.020(2) 0.005(2)
Ti1 0.0514(6) 0.0304(5) 0.0373(5) 0.0001(4) 0.0267(5) 0.0002(5)
C24 0.191(8) 0.034(4) 0.055(4) 0.002(3) 0.018(5) 0.025(4)

loop_
_atom_type_symbol
_atom_type_description
_atom_type_scat_dispersion_real
_atom_type_scat_dispersion_imag
_atom_type_scat_source
C C 0.0033 0.0016 'International Tables Vol C Tables 4.2.6.8 and 6.1.1.4'
H H 0.0000 0.0000 'International Tables Vol C Tables 4.2.6.8 and 6.1.1.4'
N N 0.0061 0.0033 'International Tables Vol C Tables 4.2.6.8 and 6.1.1.4'
Ti Ti 0.2776 0.4457 'International Tables Vol C Tables 4.2.6.8 and 6.1.1.4'
Co Co 0.3494 0.9721 'International Tables Vol C Tables 4.2.6.8 and 6.1.1.4'
F F 0.0171 0.0103 'International Tables Vol C Tables 4.2.6.8 and 6.1.1.4'

loop_
_geom_angle_atom_site_label_1
_geom_angle_atom_site_label_2
_geom_angle_atom_site_label_3
_geom_angle
_geom_angle_site_symmetry_1
_geom_angle_site_symmetry_3
_geom_angle_publ_flag
C2 C1 N1 110.3(5) . . ?
C2 C1 H1 124.9 . . ?
N1 C1 H1 124.9 . . ?
C1 C2 N2 107.5(5) . . ?
C1 C2 H2 126.2 . . ?
N2 C2 H2 126.2 . . ?
N1 C3 N2 113.3(5) . . ?
N1 C3 H3 123.4 . . ?
N2 C3 H3 123.4 . . ?
C5 C4 C17 121.1(6) . 2_546 ?
C5 C4 H4 119.5 . . ?
C17 C4 H4 119.5 2_546 . ?
C4 C5 C6 117.6(6) . . ?
C4 C5 N2 123.0(5) . . ?
C6 C5 N2 119.3(5) . . ?
C24 C6 C5 120.0(6) 2_546 . ?
C24 C6 H6 120.0 2_546 . ?
C5 C6 H6 120.0 . . ?
N3 C7 N4 111.6(4) . . ?
N3 C7 H7 124.2 . . ?
N4 C7 H7 124.2 . . ?
C9 C8 N3 110.8(5) . . ?
C9 C8 H8 124.6 . . ?
N3 C8 H8 124.6 . . ?
C8 C9 N4 106.1(5) . . ?
C8 C9 H9 127.0 . . ?
N4 C9 H9 127.0 . . ?
C11 C10 C21 120.5(5) . 1_455 ?
C11 C10 H10 119.7 . . ?
C21 C10 H10 119.7 1_455 . ?
C10 C11 C12 119.1(5) . . ?
C10 C11 N4 120.1(5) . . ?
C12 C11 N4 120.8(5) . . ?
C11 C12 C23 120.4(6) . 1_455 ?
C11 C12 H12 119.8 . . ?
C23 C12 H12 119.8 1_455 . ?
N7 C13 N8 112.5(5) . . ?
N7 C13 H13 123.7 . . ?
N8 C13 H13 123.7 . . ?
C15 C14 N7 110.4(5) . . ?
C15 C14 H14 124.8 . . ?
N7 C14 H14 124.8 . . ?
C14 C15 N8 107.1(5) . . ?
C14 C15 H15 126.4 . . ?
N8 C15 H15 126.4 . . ?
C17 C16 C24 117.1(5) . . ?
C17 C16 N8 122.6(5) . . ?
C24 C16 N8 120.3(5) . . ?
C16 C17 C4 122.2(6) . 2_556 ?
C16 C17 H17 118.9 . . ?
C4 C17 H17 118.9 2_556 . ?
N5 C18 N6 112.0(4) . . ?
N5 C18 H18 124.0 . . ?
N6 C18 H18 124.0 . . ?
C20 C19 N6 104.3(4) . . ?
C20 C19 H19 127.8 . . ?
N6 C19 H19 127.8 . . ?
N5 C20 C19 111.3(4) . . ?
N5 C20 H20 124.4 . . ?
C19 C20 H20 124.4 . . ?
C22 C21 C10 119.5(5) . 1_655 ?
C22 C21 H21 120.3 . . ?
C10 C21 H21 120.3 1_655 . ?
C23 C22 C21 120.2(5) . . ?
C23 C22 N6 120.0(5) . . ?
C21 C22 N6 119.8(5) . . ?
C22 C23 C12 120.2(6) . 1_655 ?
C22 C23 H23 119.9 . . ?
C12 C23 H23 119.9 1_655 . ?
N1 Co1 N5 88.67(15) . . ?
N1 Co1 N7 178.58(15) . . ?
N5 Co1 N7 91.50(15) . . ?
N1 Co1 N3 90.58(16) . . ?
N5 Co1 N3 178.65(16) . . ?
N7 Co1 N3 89.22(16) . . ?
N1 Co1 F2 87.13(13) . . ?
N5 Co1 F2 88.86(13) . . ?
N7 Co1 F2 91.47(13) . . ?
N3 Co1 F2 89.98(13) . . ?
N1 Co1 F1 92.27(13) . 4_575 ?
N5 Co1 F1 92.22(13) . 4_575 ?
N7 Co1 F1 89.12(13) . 4_575 ?
N3 Co1 F1 88.93(13) . 4_575 ?
F2 Co1 F1 178.76(10) . 4_575 ?
Ti1 F1 Co1 165.80(15) . 4_576 ?
Ti1 F2 Co1 170.65(14) . . ?
C3 N1 C1 103.6(4) . . ?
C3 N1 Co1 129.4(4) . . ?
C1 N1 Co1 126.8(4) . . ?
C3 N2 C2 105.2(4) . . ?
C3 N2 C5 126.1(4) . . ?
C2 N2 C5 128.6(5) . . ?
C7 N3 C8 105.1(4) . . ?
C7 N3 Co1 124.4(3) . . ?
C8 N3 Co1 130.2(3) . . ?
C7 N4 C9 106.4(4) . . ?
C7 N4 C11 126.8(4) . . ?
C9 N4 C11 126.7(4) . . ?
C18 N5 C20 105.3(4) . . ?
C18 N5 Co1 124.1(3) . . ?
C20 N5 Co1 130.4(3) . . ?
C18 N6 C19 107.1(4) . . ?
C18 N6 C22 126.4(4) . . ?
C19 N6 C22 126.4(4) . . ?
C13 N7 C14 104.2(4) . . ?
C13 N7 Co1 126.3(3) . . ?
C14 N7 Co1 129.4(3) . . ?
C13 N8 C15 105.7(4) . . ?
C13 N8 C16 125.3(4) . . ?
C15 N8 C16 129.0(4) . . ?
F5 Ti1 F4 89.54(14) . . ?
F5 Ti1 F6 93.13(16) . . ?
F4 Ti1 F6 90.26(14) . . ?
F5 Ti1 F3 91.14(16) . . ?
F4 Ti1 F3 92.98(15) . . ?
F6 Ti1 F3 174.66(14) . . ?
F5 Ti1 F1 89.86(14) . . ?
F4 Ti1 F1 177.33(14) . . ?
F6 Ti1 F1 87.17(13) . . ?
F3 Ti1 F1 89.63(13) . . ?
F5 Ti1 F2 176.97(15) . . ?
F4 Ti1 F2 89.42(13) . . ?
F6 Ti1 F2 89.72(13) . . ?
F3 Ti1 F2 86.07(13) . . ?
F1 Ti1 F2 91.31(12) . . ?
C16 C24 C6 121.4(6) . 2_556 ?
C16 C24 H24 119.3 . . ?
C6 C24 H24 119.3 2_556 . ?

loop_
_geom_bond_atom_site_label_1
_geom_bond_atom_site_label_2
_geom_bond_distance
_geom_bond_site_symmetry_2
_geom_bond_publ_flag
C1 C2 1.328(7) . ?
C1 N1 1.356(6) . ?
C1 H1 0.9300 . ?
C2 N2 1.343(6) . ?
C2 H2 0.9300 . ?
C3 N1 1.306(6) . ?
C3 N2 1.331(6) . ?
C3 H3 0.9300 . ?
C4 C5 1.316(7) . ?
C4 C17 1.381(7) 2_546 ?
C4 H4 0.9300 . ?
C5 C6 1.380(8) . ?
C5 N2 1.438(6) . ?
C6 C24 1.361(8) 2_546 ?
C6 H6 0.9300 . ?
C7 N3 1.314(6) . ?
C7 N4 1.349(6) . ?
C7 H7 0.9300 . ?
C8 C9 1.341(7) . ?
C8 N3 1.360(6) . ?
C8 H8 0.9300 . ?
C9 N4 1.370(6) . ?
C9 H9 0.9300 . ?
C10 C11 1.363(7) . ?
C10 C21 1.409(7) 1_455 ?
C10 H10 0.9300 . ?
C11 C12 1.382(7) . ?
C11 N4 1.429(6) . ?
C12 C23 1.391(7) 1_455 ?
C12 H12 0.9300 . ?
C13 N7 1.298(6) . ?
C13 N8 1.346(6) . ?
C13 H13 0.9300 . ?
C14 C15 1.325(7) . ?
C14 N7 1.364(6) . ?
C14 H14 0.9300 . ?
C15 N8 1.347(6) . ?
C15 H15 0.9300 . ?
C16 C17 1.319(7) . ?
C16 C24 1.361(8) . ?
C16 N8 1.447(6) . ?
C17 H17 0.9300 . ?
C18 N5 1.315(5) . ?
C18 N6 1.340(6) . ?
C18 H18 0.9300 . ?
C19 C20 1.368(7) . ?
C19 N6 1.385(6) . ?
C19 H19 0.9300 . ?
C20 N5 1.350(6) . ?
C20 H20 0.9300 . ?
C21 C22 1.370(7) . ?
C21 H21 0.9300 . ?
C22 C23 1.361(7) . ?
C22 N6 1.445(6) . ?
C23 H23 0.9300 . ?
Co1 N1 2.110(4) . ?
Co1 N5 2.111(4) . ?
Co1 N7 2.123(4) . ?
Co1 N3 2.121(4) . ?
Co1 F2 2.166(3) . ?
Co1 F1 2.167(3) 4_575 ?
F1 Ti1 1.903(3) . ?
F2 Ti1 1.908(3) . ?
F3 Ti1 1.865(3) . ?
F4 Ti1 1.847(3) . ?
F5 Ti1 1.827(3) . ?
F6 Ti1 1.856(3) . ?
C24 H24 0.9300 . ?

loop_
_geom_torsion_atom_site_label_1
_geom_torsion_atom_site_label_2
_geom_torsion_atom_site_label_3
_geom_torsion_atom_site_label_4
_geom_torsion
_geom_torsion_site_symmetry_1
_geom_torsion_site_symmetry_2
_geom_torsion_site_symmetry_3
_geom_torsion_site_symmetry_4
_geom_torsion_publ_flag
N1 C1 C2 N2 0.6(8) . . . . ?
C17 C4 C5 C6 -6.1(11) 2_546 . . . ?
C17 C4 C5 N2 177.8(6) 2_546 . . . ?
C4 C5 C6 C24 9.2(12) . . . 2_546 ?
N2 C5 C6 C24 -174.5(7) . . . 2_546 ?
N3 C8 C9 N4 0.6(6) . . . . ?
C21 C10 C11 C12 1.3(9) 1_455 . . . ?
C21 C10 C11 N4 -177.8(5) 1_455 . . . ?
C10 C11 C12 C23 -1.5(10) . . . 1_455 ?
N4 C11 C12 C23 177.6(6) . . . 1_455 ?
N7 C14 C15 N8 -2.0(7) . . . . ?
C24 C16 C17 C4 2.9(12) . . . 2_556 ?
N8 C16 C17 C4 -176.1(6) . . . 2_556 ?
N6 C19 C20 N5 -0.9(6) . . . . ?
C10 C21 C22 C23 2.3(9) 1_655 . . . ?
C10 C21 C22 N6 -179.5(5) 1_655 . . . ?
C21 C22 C23 C12 -2.5(10) . . . 1_655 ?
N6 C22 C23 C12 179.3(6) . . . 1_655 ?
N2 C3 N1 C1 0.2(6) . . . . ?
N2 C3 N1 Co1 -175.2(3) . . . . ?
C2 C1 N1 C3 -0.5(7) . . . . ?
C2 C1 N1 Co1 175.1(4) . . . . ?
N1 C3 N2 C2 0.2(7) . . . . ?
N1 C3 N2 C5 177.4(5) . . . . ?
C1 C2 N2 C3 -0.5(7) . . . . ?
C1 C2 N2 C5 -177.6(6) . . . . ?
C4 C5 N2 C3 -162.6(6) . . . . ?
C6 C5 N2 C3 21.3(9) . . . . ?
C4 C5 N2 C2 14.0(10) . . . . ?
C6 C5 N2 C2 -162.1(7) . . . . ?
N4 C7 N3 C8 -0.4(6) . . . . ?
N4 C7 N3 Co1 -174.4(3) . . . . ?
C9 C8 N3 C7 -0.1(6) . . . . ?
C9 C8 N3 Co1 173.5(4) . . . . ?
N3 C7 N4 C9 0.7(6) . . . . ?
N3 C7 N4 C11 -179.2(5) . . . . ?
C8 C9 N4 C7 -0.8(6) . . . . ?
C8 C9 N4 C11 179.2(5) . . . . ?
C10 C11 N4 C7 156.6(5) . . . . ?
C12 C11 N4 C7 -22.5(8) . . . . ?
C10 C11 N4 C9 -23.3(8) . . . . ?
C12 C11 N4 C9 157.6(6) . . . . ?
N6 C18 N5 C20 0.1(6) . . . . ?
N6 C18 N5 Co1 176.0(3) . . . . ?
C19 C20 N5 C18 0.5(6) . . . . ?
C19 C20 N5 Co1 -175.0(3) . . . . ?
N5 C18 N6 C19 -0.7(6) . . . . ?
N5 C18 N6 C22 -178.9(4) . . . . ?
C20 C19 N6 C18 0.9(5) . . . . ?
C20 C19 N6 C22 179.2(5) . . . . ?
C23 C22 N6 C18 -159.3(5) . . . . ?
C21 C22 N6 C18 22.5(8) . . . . ?
C23 C22 N6 C19 22.8(8) . . . . ?
C21 C22 N6 C19 -155.4(5) . . . . ?
N8 C13 N7 C14 0.7(6) . . . . ?
N8 C13 N7 Co1 -176.6(3) . . . . ?
C15 C14 N7 C13 0.9(7) . . . . ?
C15 C14 N7 Co1 178.0(4) . . . . ?
N7 C13 N8 C15 -1.9(6) . . . . ?
N7 C13 N8 C16 -179.2(4) . . . . ?
C14 C15 N8 C13 2.3(7) . . . . ?
C14 C15 N8 C16 179.5(5) . . . . ?
C17 C16 N8 C13 171.0(6) . . . . ?
C24 C16 N8 C13 -8.0(9) . . . . ?
C17 C16 N8 C15 -5.7(10) . . . . ?
C24 C16 N8 C15 175.3(7) . . . . ?
C17 C16 C24 C6 0.3(12) . . . 2_556 ?
N8 C16 C24 C6 179.4(7) . . . 2_556 ?

loop_
_platon_squeeze_void_nr
_platon_squeeze_void_average_x
_platon_squeeze_void_average_y
_platon_squeeze_void_average_z
_platon_squeeze_void_volume
_platon_squeeze_void_count_electrons
_platon_squeeze_void_content
1 -0.029 0.000 -0.023 913 199 ' '
2 0.476 0.500 0.041 913 199 ' '
